data_4305702
loop_
_publ_author_name
'Karah E. Knope'
'Christopher L. Cahill'

_publ_contact_author_address
;
Department of Chemistry
George Washington University
725 21st Street, NW
Washington, DC 20052
;
_publ_contact_author_email cahill@gwu.edu
_publ_contact_author_fax 202-994-5873
_publ_contact_author_name 'Christopher L. Cahill'
_publ_contact_author_phone 202-994-6959
_publ_section_title
;
Structural Variation within Homometallic Uranium(VI) Carboxyphosphonates:
In Situ Ligand Synthesis, Directed Assembly, Metal-Ligand Coordination
and Hydrogen Bonding
;
_journal_name_full 'Inorganic Chemistry'
_journal_page_first 7660
_journal_page_last 7672
_journal_paper_doi 10.1021/ic800683m
_journal_volume 47
_journal_year 2008
_chemical_formula_moiety 'C2 H2 O7 P U, H4 N, H2 O'
_chemical_formula_sum 'C2 H8 N O8 P U'
_chemical_formula_weight 443.09
_chemical_name_systematic
;
 ?
;
_space_group_IT_number 61
_symmetry_cell_setting orthorhombic
_symmetry_space_group_name_Hall '-P 2ac 2ab'
_symmetry_space_group_name_H-M 'P b c a'
_atom_sites_solution_hydrogens geom
_atom_sites_solution_primary direct
_atom_sites_solution_secondary difmap
_audit_creation_method SHELXL-97
_cell_angle_alpha 90.00
_cell_angle_beta 90.00
_cell_angle_gamma 90.00
_cell_formula_units_Z 8
_cell_length_a 9.5896(4)
_cell_length_b 13.3487(6)
_cell_length_c 13.4502(6)
_cell_measurement_reflns_used 14180
_cell_measurement_temperature 295(2)
_cell_measurement_theta_max 30.300
_cell_measurement_theta_min 3.023
_cell_volume 1721.74(13)
_computing_structure_refinement 'SHELXL-97 (Sheldrick, 1997)'
_diffrn_ambient_temperature 295(2)
_diffrn_measured_fraction_theta_full 0.998
_diffrn_measured_fraction_theta_max 0.963
_diffrn_measurement_device_type 'Bruker Apex CCD II'
_diffrn_measurement_method 'omega and phi scans'
_diffrn_radiation_monochromator graphite
_diffrn_radiation_source 'fine-focus sealed tube'
_diffrn_radiation_type MoK\a
_diffrn_radiation_wavelength 0.71073
_diffrn_reflns_av_R_equivalents 0.0587
_diffrn_reflns_av_sigmaI/netI 0.0358
_diffrn_reflns_limit_h_max 13
_diffrn_reflns_limit_h_min -13
_diffrn_reflns_limit_k_max 18
_diffrn_reflns_limit_k_min -14
_diffrn_reflns_limit_l_max 19
_diffrn_reflns_limit_l_min -18
_diffrn_reflns_number 28628
_diffrn_reflns_theta_full 25.00
_diffrn_reflns_theta_max 30.30
_diffrn_reflns_theta_min 3.02
_exptl_absorpt_coefficient_mu 19.059
_exptl_absorpt_correction_T_max 0.683
_exptl_absorpt_correction_T_min 0.264
_exptl_absorpt_correction_type empirical
_exptl_absorpt_process_details SADABS
_exptl_crystal_colour yellow
_exptl_crystal_density_diffrn 3.419
_exptl_crystal_density_method 'not measured'
_exptl_crystal_description plate
_exptl_crystal_F_000 1584
_exptl_crystal_size_max 0.08
_exptl_crystal_size_mid 0.06
_exptl_crystal_size_min 0.02
_refine_diff_density_max 1.893
_refine_diff_density_min -0.797
_refine_diff_density_rms 0.181
_refine_ls_extinction_method none
_refine_ls_goodness_of_fit_ref 0.918
_refine_ls_hydrogen_treatment mixed
_refine_ls_matrix_type full
_refine_ls_number_parameters 142
_refine_ls_number_reflns 2485
_refine_ls_number_restraints 6
_refine_ls_restrained_S_all 0.917
_refine_ls_R_factor_all 0.0347
_refine_ls_R_factor_gt 0.0196
_refine_ls_shift/su_max 0.002
_refine_ls_shift/su_mean 0.000
_refine_ls_structure_factor_coef Fsqd
_refine_ls_weighting_details 'calc w=1/[\s^2^(Fo^2^)+(0.0149P)^2^+0.0000P] where P=(Fo^2^+2Fc^2^)/3'
_refine_ls_weighting_scheme calc
_refine_ls_wR_factor_gt 0.0354
_refine_ls_wR_factor_ref 0.0374
_reflns_number_gt 1832
_reflns_number_total 2485
_reflns_threshold_expression >2sigma(I)
_cod_data_source_file ic800683m-file002_4.cif
_cod_data_source_block pbca
_cod_database_code 4305702

loop_
_symmetry_equiv_pos_as_xyz
'x, y, z'
'-x+1/2, -y, z+1/2'
'-x, y+1/2, -z+1/2'
'x+1/2, -y+1/2, -z'
'-x, -y, -z'
'x-1/2, y, -z-1/2'
'x, -y-1/2, z-1/2'
'-x-1/2, y-1/2, z'

loop_
_atom_site_label
_atom_site_type_symbol
_atom_site_fract_x
_atom_site_fract_y
_atom_site_fract_z
_atom_site_U_iso_or_equiv
_atom_site_adp_type
_atom_site_occupancy
_atom_site_symmetry_multiplicity
_atom_site_calc_flag
_atom_site_refinement_flags
_atom_site_disorder_assembly
_atom_site_disorder_group
U1 U 0.666264(14) 0.157150(10) 0.562585(10) 0.01054(4) Uani 1 1 d . . .
O1 O 0.8106(2) 0.2993(2) 0.5655(2) 0.0135(6) Uani 1 1 d . . .
O2 O 0.5225(3) 0.3091(2) 0.5501(2) 0.0180(6) Uani 1 1 d . . .
O7 O 0.6620(3) 0.1542(2) 0.4311(2) 0.0206(6) Uani 1 1 d . . .
O6 O 0.6710(3) 0.1604(2) 0.6947(2) 0.0218(6) Uani 1 1 d . . .
O5 O 0.9111(3) 0.1000(2) 0.5633(2) 0.0188(6) Uani 1 1 d . . .
O4 O 0.6802(3) -0.01526(19) 0.5712(2) 0.0174(6) Uani 1 1 d . . .
O3 O 0.4322(3) 0.1072(2) 0.5740(2) 0.0186(7) Uani 1 1 d . . .
C1 C 0.6564(4) 0.3988(3) 0.4279(3) 0.0157(8) Uani 1 1 d . . .
H1A H 0.6453 0.4671 0.4046 0.019 Uiso 1 1 calc R . .
H1B H 0.6707 0.3570 0.3698 0.019 Uiso 1 1 calc R . .
C2 C 0.5203(4) 0.3669(3) 0.4768(3) 0.0145(8) Uani 1 1 d . . .
P1 P 0.81341(10) 0.39346(8) 0.50266(8) 0.0124(2) Uani 1 1 d . . .
N20 N 0.8972(5) -0.0204(4) 0.7512(4) 0.0300(9) Uani 1 1 d D . .
O10 O 0.6351(4) -0.1411(3) 0.7628(3) 0.0359(9) Uani 1 1 d D . .
H10A H 0.639(5) -0.177(3) 0.810(3) 0.044(18) Uiso 1 1 d D . .
H10B H 0.642(7) -0.171(5) 0.711(3) 0.10(3) Uiso 1 1 d D . .
H20 H 0.889(5) 0.016(3) 0.697(3) 0.043(17) Uiso 1 1 d D . .
H21 H 0.819(3) -0.052(3) 0.764(4) 0.043(17) Uiso 1 1 d D . .
H22 H 0.902(6) 0.012(4) 0.810(3) 0.07(2) Uiso 1 1 d D . .
H23 H 0.975(5) -0.055(5) 0.745(6) 0.12(3) Uiso 1 1 d D . .

loop_
_atom_site_aniso_label
_atom_site_aniso_U_11
_atom_site_aniso_U_22
_atom_site_aniso_U_33
_atom_site_aniso_U_23
_atom_site_aniso_U_13
_atom_site_aniso_U_12
U1 0.00904(6) 0.00882(7) 0.01375(7) 0.00046(6) 0.00010(6) -0.00054(6)
O1 0.0094(13) 0.0124(13) 0.0186(15) 0.0007(13) -0.0024(12) 0.0031(10)
O2 0.0144(14) 0.0142(14) 0.0255(17) 0.0019(13) 0.0000(13) -0.0006(11)
O7 0.0228(14) 0.0220(15) 0.0171(15) -0.0004(13) -0.0009(14) -0.0010(14)
O6 0.0250(14) 0.0248(15) 0.0155(14) 0.0007(13) -0.0012(14) -0.0019(14)
O5 0.0092(13) 0.0151(15) 0.0322(18) 0.0039(14) 0.0043(13) 0.0001(11)
O4 0.0167(14) 0.0086(13) 0.0269(16) 0.0018(12) 0.0015(14) -0.0004(11)
O3 0.0092(13) 0.0168(15) 0.0297(19) 0.0050(14) -0.0010(13) -0.0016(11)
C1 0.0108(18) 0.018(2) 0.018(2) 0.0010(17) -0.0002(18) 0.0000(16)
C2 0.0119(19) 0.012(2) 0.020(2) -0.0039(16) 0.0012(17) -0.0005(15)
P1 0.0085(5) 0.0091(5) 0.0195(6) 0.0021(4) 0.0004(4) -0.0001(4)
N20 0.026(2) 0.035(3) 0.028(2) 0.002(2) -0.003(2) 0.003(2)
O10 0.041(2) 0.042(2) 0.025(2) 0.0008(19) 0.0005(18) 0.0121(17)

loop_
_atom_type_symbol
_atom_type_description
_atom_type_scat_dispersion_real
_atom_type_scat_dispersion_imag
_atom_type_scat_source
C C 0.0033 0.0016 'International Tables Vol C Tables 4.2.6.8 and 6.1.1.4'
H H 0.0000 0.0000 'International Tables Vol C Tables 4.2.6.8 and 6.1.1.4'
O O 0.0106 0.0060 'International Tables Vol C Tables 4.2.6.8 and 6.1.1.4'
P P 0.1023 0.0942 'International Tables Vol C Tables 4.2.6.8 and 6.1.1.4'
U U -9.6767 9.6646 'International Tables Vol C Tables 4.2.6.8 and 6.1.1.4'
N N 0.0061 0.0033 'International Tables Vol C Tables 4.2.6.8 and 6.1.1.4'

loop_
_geom_angle_atom_site_label_1
_geom_angle_atom_site_label_2
_geom_angle_atom_site_label_3
_geom_angle
_geom_angle_site_symmetry_1
_geom_angle_site_symmetry_3
_geom_angle_publ_flag
O7 U1 O6 179.82(15) . . ?
O7 U1 O4 91.67(11) . . ?
O6 U1 O4 88.43(11) . . ?
O7 U1 O3 92.10(12) . . ?
O6 U1 O3 88.06(11) . . ?
O4 U1 O3 76.63(9) . . ?
O7 U1 O1 92.78(11) . . ?
O6 U1 O1 87.05(11) . . ?
O4 U1 O1 140.39(9) . . ?
O3 U1 O1 142.39(9) . . ?
O7 U1 O2 86.40(11) . . ?
O6 U1 O2 93.59(11) . . ?
O4 U1 O2 149.16(9) . . ?
O3 U1 O2 72.69(9) . . ?
O1 U1 O2 70.44(9) . . ?
O7 U1 O5 91.10(12) . . ?
O6 U1 O5 88.80(11) . . ?
O4 U1 O5 68.69(9) . . ?
O3 U1 O5 145.25(9) . . ?
O1 U1 O5 71.88(9) . . ?
O2 U1 O5 142.05(9) . . ?
P1 O1 U1 132.19(15) . . ?
C2 O2 U1 124.9(3) . . ?
C2 O5 U1 133.0(3) 4_556 . ?
P1 O4 U1 140.04(17) 8_755 . ?
P1 O3 U1 131.85(17) 4_456 . ?
C2 C1 P1 117.5(3) . . ?
C2 C1 H1A 107.9 . . ?
P1 C1 H1A 107.9 . . ?
C2 C1 H1B 107.9 . . ?
P1 C1 H1B 107.9 . . ?
H1A C1 H1B 107.2 . . ?
O2 C2 O5 124.6(4) . 4_456 ?
O2 C2 C1 119.9(3) . . ?
O5 C2 C1 115.5(4) 4_456 . ?
O1 P1 O4 109.01(16) . 8_765 ?
O1 P1 O3 112.50(15) . 4_556 ?
O4 P1 O3 112.29(16) 8_765 4_556 ?
O1 P1 C1 109.11(17) . . ?
O4 P1 C1 109.66(17) 8_765 . ?
O3 P1 C1 104.12(18) 4_556 . ?
H20 N20 H21 111(5) . . ?
H20 N20 H22 118(5) . . ?
H21 N20 H22 96(5) . . ?
H20 N20 H23 106(6) . . ?
H21 N20 H23 119(6) . . ?
H22 N20 H23 107(6) . . ?
H10A O10 H10B 113(6) . . ?

loop_
_geom_bond_atom_site_label_1
_geom_bond_atom_site_label_2
_geom_bond_distance
_geom_bond_site_symmetry_2
_geom_bond_publ_flag
U1 O7 1.769(3) . ?
U1 O6 1.777(3) . ?
U1 O4 2.308(3) . ?
U1 O3 2.346(3) . ?
U1 O1 2.348(3) . ?
U1 O2 2.458(3) . ?
U1 O5 2.468(3) . ?
O1 P1 1.515(3) . ?
O2 C2 1.253(5) . ?
O5 C2 1.259(4) 4_556 ?
O4 P1 1.529(3) 8_755 ?
O3 P1 1.537(3) 4_456 ?
C1 C2 1.522(5) . ?
C1 P1 1.812(4) . ?
C1 H1A 0.9700 . ?
C1 H1B 0.9700 . ?
C2 O5 1.259(4) 4_456 ?
P1 O4 1.529(3) 8_765 ?
P1 O3 1.537(3) 4_556 ?
N20 H20 0.878(19) . ?
N20 H21 0.880(19) . ?
N20 H22 0.90(2) . ?
N20 H23 0.89(2) . ?
O10 H10A 0.803(19) . ?
O10 H10B 0.81(2) . ?
